data_1520478
loop_
_publ_author_name
'Tizzard, G.'
'Ling, S.'
'Threlfall, T.'
'Coles, S.'

_publ_section_title
;
 (E)-4-fluoro-N-(2,3,4-trifluorobenzylidene)aniline
;
_journal_name_full 'Crystal Structure Report Archive'
_journal_page_first 1421
_journal_year 2010
_chemical_formula_sum 'C13 H0 F4 N'
_chemical_formula_weight 246.14
_space_group_IT_number 14
_symmetry_space_group_name_Hall '-P 2yn'
_symmetry_space_group_name_H-M 'P 1 21/n 1'
_atom_sites_solution_hydrogens geom
_atom_sites_solution_primary direct
_atom_sites_solution_secondary difmap
_cell_angle_alpha 90.00
_cell_angle_beta 101.043(2)
_cell_angle_gamma 90.00
_cell_formula_units_Z 4
_cell_length_a 6.5581(2)
_cell_length_b 22.1850(6)
_cell_length_c 7.3736(3)
_cell_measurement_temperature 120(2)
_cell_volume 1052.93(6)
_computing_structure_refinement 'SHELXL-97 (Sheldrick, 2008)'
_diffrn_ambient_temperature 120(2)
_diffrn_measured_fraction_theta_full 0.996
_diffrn_measured_fraction_theta_max 0.996
_diffrn_radiation_monochromator graphite
_diffrn_radiation_source 'fine-focus sealed tube'
_diffrn_radiation_type MoK\a
_diffrn_radiation_wavelength 0.71073
_diffrn_reflns_av_R_equivalents 0.0382
_diffrn_reflns_av_sigmaI/netI 0.0271
_diffrn_reflns_limit_h_max 7
_diffrn_reflns_limit_h_min -7
_diffrn_reflns_limit_k_max 26
_diffrn_reflns_limit_k_min -26
_diffrn_reflns_limit_l_max 8
_diffrn_reflns_limit_l_min -8
_diffrn_reflns_number 11888
_diffrn_reflns_theta_full 24.99
_diffrn_reflns_theta_max 24.99
_diffrn_reflns_theta_min 2.96
_exptl_absorpt_coefficient_mu 0.142
_exptl_absorpt_correction_T_max 0.9721
_exptl_absorpt_correction_T_min 0.9322
_exptl_crystal_density_diffrn 1.553
_exptl_crystal_density_method 'not measured'
_exptl_crystal_F_000 484
_exptl_crystal_size_max 0.50
_exptl_crystal_size_mid 0.40
_exptl_crystal_size_min 0.20
_refine_diff_density_max 0.227
_refine_diff_density_min -0.212
_refine_diff_density_rms 0.059
_refine_ls_extinction_method none
_refine_ls_goodness_of_fit_ref 1.041
_refine_ls_hydrogen_treatment mixed
_refine_ls_matrix_type full
_refine_ls_number_parameters 163
_refine_ls_number_reflns 1848
_refine_ls_number_restraints 0
_refine_ls_restrained_S_all 1.041
_refine_ls_R_factor_all 0.0435
_refine_ls_R_factor_gt 0.0384
_refine_ls_shift/su_max 0.000
_refine_ls_shift/su_mean 0.000
_refine_ls_structure_factor_coef Fsqd
_refine_ls_weighting_details 'calc w=1/[\s^2^(Fo^2^)+(0.0747P)^2^+0.2504P] where P=(Fo^2^+2Fc^2^)/3'
_refine_ls_weighting_scheme calc
_refine_ls_wR_factor_gt 0.1083
_refine_ls_wR_factor_ref 0.1138
_reflns_number_gt 1632
_reflns_number_total 1848
_reflns_threshold_expression >2\s(I)
_cod_data_source_file eCrystal-1421.cif
_cod_data_source_block 2010sl0003a
_cod_depositor_comments
;
Citation :
Tizzard, G and Ling, S and Threlfall, T and Coles, S (2010) 
University of Southampton, Crystal Structure Report Archive. 
(doi:10.5258/ecrystals/1421)

More at:
http://ecrystals.chem.soton.ac.uk/1421/
;
_cod_database_code 1520478

loop_
_symmetry_equiv_pos_as_xyz
'x, y, z'
'-x+1/2, y+1/2, -z+1/2'
'-x, -y, -z'
'x-1/2, -y-1/2, z-1/2'

loop_
_atom_site_label
_atom_site_type_symbol
_atom_site_fract_x
_atom_site_fract_y
_atom_site_fract_z
_atom_site_U_iso_or_equiv
_atom_site_adp_type
_atom_site_occupancy
_atom_site_symmetry_multiplicity
_atom_site_calc_flag
_atom_site_refinement_flags
_atom_site_disorder_assembly
_atom_site_disorder_group
C1 C 0.7059(2) 0.29050(7) 0.3196(2) 0.0254(4) Uani 1 1 d . . .
H1 H 0.7242 0.2496 0.3577 0.030 Uiso 1 1 calc R . .
C2 C 0.2848(2) 0.39177(7) 0.0615(2) 0.0206(3) Uani 1 1 d . . .
H2 H 0.2566 0.4338 0.0504 0.025 Uiso 1 1 calc R . .
C3 C 0.6510(2) 0.40963(6) 0.2139(2) 0.0204(4) Uani 1 1 d . . .
C4 C 0.5156(2) 0.31068(7) 0.2248(2) 0.0225(4) Uani 1 1 d . . .
H4 H 0.4034 0.2830 0.1973 0.027 Uiso 1 1 calc R . .
C5 C -0.0712(2) 0.43137(7) -0.2069(2) 0.0241(4) Uani 1 1 d . . .
H5 H 0.0417 0.4589 -0.1948 0.029 Uiso 1 1 calc R . .
C6 C -0.2630(2) 0.44765(7) -0.3069(2) 0.0261(4) Uani 1 1 d . . .
H6 H -0.2839 0.4863 -0.3628 0.031 Uiso 1 1 calc R . .
C7 C -0.2064(2) 0.33378(7) -0.1484(2) 0.0225(4) Uani 1 1 d . . .
H7 H -0.1861 0.2946 -0.0961 0.027 Uiso 1 1 calc R . .
C8 C 0.8689(2) 0.33079(7) 0.3579(2) 0.0238(4) Uani 1 1 d . . .
C9 C -0.0418(2) 0.37468(7) -0.1234(2) 0.0202(3) Uani 1 1 d . . .
C10 C 0.4837(2) 0.37069(6) 0.16840(19) 0.0194(3) Uani 1 1 d . . .
C11 C 0.8431(2) 0.39055(7) 0.3062(2) 0.0210(4) Uani 1 1 d . . .
C12 C -0.4239(2) 0.40673(8) -0.3242(2) 0.0254(4) Uani 1 1 d . . .
C13 C -0.3998(2) 0.34989(7) -0.2492(2) 0.0252(4) Uani 1 1 d . . .
H13 H -0.5126 0.3223 -0.2660 0.030 Uiso 1 1 calc R . .
N1 N 0.1492(2) 0.35406(6) -0.01676(18) 0.0216(3) Uani 1 1 d . . .
F1 F 0.63146(13) 0.46826(4) 0.16397(13) 0.0278(3) Uani 1 1 d . . .
F2 F 1.00091(14) 0.42971(4) 0.34354(13) 0.0286(3) Uani 1 1 d . . .
F3 F 1.05745(14) 0.31266(4) 0.44769(13) 0.0336(3) Uani 1 1 d . . .
F4 F -0.61277(14) 0.42281(5) -0.42268(14) 0.0362(3) Uani 1 1 d . . .

loop_
_atom_site_aniso_label
_atom_site_aniso_U_11
_atom_site_aniso_U_22
_atom_site_aniso_U_33
_atom_site_aniso_U_23
_atom_site_aniso_U_13
_atom_site_aniso_U_12
C1 0.0307(9) 0.0210(7) 0.0230(8) 0.0027(6) 0.0014(7) 0.0019(7)
C2 0.0209(8) 0.0193(7) 0.0216(8) -0.0014(6) 0.0041(6) 0.0009(6)
C3 0.0242(8) 0.0170(7) 0.0200(8) -0.0014(6) 0.0043(6) 0.0008(6)
C4 0.0239(8) 0.0221(7) 0.0206(8) -0.0013(6) 0.0021(6) -0.0029(6)
C5 0.0209(8) 0.0237(8) 0.0260(8) -0.0027(6) 0.0005(6) -0.0032(6)
C6 0.0260(8) 0.0256(8) 0.0246(8) -0.0023(6) -0.0003(7) 0.0015(7)
C7 0.0231(8) 0.0233(8) 0.0213(8) -0.0042(6) 0.0049(6) -0.0023(6)
C8 0.0208(8) 0.0280(8) 0.0210(8) 0.0010(6) -0.0003(6) 0.0042(6)
C9 0.0177(8) 0.0229(8) 0.0199(7) -0.0051(6) 0.0034(6) 0.0004(6)
C10 0.0200(8) 0.0216(7) 0.0168(7) -0.0022(6) 0.0039(6) 0.0003(6)
C11 0.0182(8) 0.0244(8) 0.0197(8) -0.0026(6) 0.0021(6) -0.0029(6)
C12 0.0176(8) 0.0347(9) 0.0221(8) -0.0055(7) -0.0007(6) 0.0036(7)
C13 0.0190(8) 0.0329(9) 0.0242(8) -0.0085(6) 0.0055(6) -0.0072(6)
N1 0.0187(7) 0.0223(7) 0.0226(7) -0.0009(5) 0.0014(5) -0.0003(5)
F1 0.0251(5) 0.0171(5) 0.0381(6) 0.0030(4) -0.0016(4) -0.0011(4)
F2 0.0194(5) 0.0294(5) 0.0341(6) 0.0003(4) -0.0020(4) -0.0052(4)
F3 0.0233(5) 0.0360(6) 0.0371(6) 0.0066(4) -0.0057(4) 0.0072(4)
F4 0.0193(5) 0.0448(6) 0.0391(6) -0.0031(4) -0.0077(4) 0.0040(4)

loop_
_atom_type_symbol
_atom_type_description
_atom_type_scat_dispersion_real
_atom_type_scat_dispersion_imag
_atom_type_scat_source
C C 0.0033 0.0016 'International Tables Vol C Tables 4.2.6.8 and 6.1.1.4'
H H 0.0000 0.0000 'International Tables Vol C Tables 4.2.6.8 and 6.1.1.4'
N N 0.0061 0.0033 'International Tables Vol C Tables 4.2.6.8 and 6.1.1.4'
F F 0.0171 0.0103 'International Tables Vol C Tables 4.2.6.8 and 6.1.1.4'

loop_
_geom_angle_atom_site_label_1
_geom_angle_atom_site_label_2
_geom_angle_atom_site_label_3
_geom_angle
_geom_angle_site_symmetry_1
_geom_angle_site_symmetry_3
C8 C1 C4 118.82(14) . .
C8 C1 H1 120.6 . .
C4 C1 H1 120.6 . .
N1 C2 C10 120.38(13) . .
N1 C2 H2 119.8 . .
C10 C2 H2 119.8 . .
F1 C3 C11 117.37(13) . .
F1 C3 C10 120.32(13) . .
C11 C3 C10 122.29(14) . .
C1 C4 C10 121.85(14) . .
C1 C4 H4 119.1 . .
C10 C4 H4 119.1 . .
C6 C5 C9 120.39(14) . .
C6 C5 H5 119.8 . .
C9 C5 H5 119.8 . .
C5 C6 C12 118.71(15) . .
C5 C6 H6 120.6 . .
C12 C6 H6 120.6 . .
C13 C7 C9 120.51(15) . .
C13 C7 H7 119.7 . .
C9 C7 H7 119.7 . .
F3 C8 C1 120.60(14) . .
F3 C8 C11 118.32(14) . .
C1 C8 C11 121.08(14) . .
C7 C9 C5 119.29(14) . .
C7 C9 N1 116.21(13) . .
C5 C9 N1 124.47(14) . .
C3 C10 C4 117.06(14) . .
C3 C10 C2 120.87(13) . .
C4 C10 C2 122.05(14) . .
F2 C11 C3 119.97(13) . .
F2 C11 C8 121.16(13) . .
C3 C11 C8 118.86(14) . .
F4 C12 C13 118.66(15) . .
F4 C12 C6 118.66(15) . .
C13 C12 C6 122.67(14) . .
C12 C13 C7 118.36(15) . .
C12 C13 H13 120.8 . .
C7 C13 H13 120.8 . .
C2 N1 C9 120.22(13) . .

loop_
_geom_bond_atom_site_label_1
_geom_bond_atom_site_label_2
_geom_bond_distance
_geom_bond_site_symmetry_2
C1 C8 1.380(2) .
C1 C4 1.383(2) .
C1 H1 0.9500 .
C2 N1 1.275(2) .
C2 C10 1.466(2) .
C2 H2 0.9500 .
C3 F1 1.3512(17) .
C3 C11 1.379(2) .
C3 C10 1.386(2) .
C4 C10 1.399(2) .
C4 H4 0.9500 .
C5 C6 1.379(2) .
C5 C9 1.397(2) .
C5 H5 0.9500 .
C6 C12 1.379(2) .
C6 H6 0.9500 .
C7 C13 1.388(2) .
C7 C9 1.395(2) .
C7 H7 0.9500 .
C8 F3 1.3474(18) .
C8 C11 1.381(2) .
C9 N1 1.421(2) .
C11 F2 1.3387(17) .
C12 F4 1.3579(18) .
C12 C13 1.374(2) .
C13 H13 0.9500 .
